data_2234945
loop_
_publ_author_name
'Jeyaseelan, S.'
'Devarajegowda, H. C.'
'Sathishkumar, R.'
'D'souza, Agnes Sylvia'
'D'souza, Alphonsus'

_publ_section_title
;
 3-Ethyl-6-(4-fluorophenyl)-7<i>H</i>-1,2,4-triazolo[3,4-<i>b</i>][1,3,4]thiadiazine
;
_journal_coeditor_code BT5922
_journal_issue 6
_journal_name_full 'Acta Crystallographica Section E'
_journal_page_first o1860
_journal_paper_doi 10.1107/S160053681202185X
_journal_volume 68
_journal_year 2012
_chemical_formula_iupac 'C12 H11 F N4 S'
_chemical_formula_moiety 'C12 H11 F N4 S'
_chemical_formula_sum 'C12 H11 F N4 S'
_chemical_formula_weight 262.31
_chemical_melting_point 455
_chemical_name_systematic
;
3-Ethyl-6-(4-fluorophenyl)-7<i>H</i>-1,2,4-
triazolo[3,4-<i>b</i>][1,3,4]thiadiazine
;
_space_group_IT_number 14
_symmetry_cell_setting monoclinic
_symmetry_space_group_name_Hall '-P 2ybc'
_symmetry_space_group_name_H-M 'P 1 21/c 1'
_atom_sites_solution_hydrogens geom
_atom_sites_solution_primary direct
_atom_sites_solution_secondary difmap
_audit_creation_method SHELXL-97
_cell_angle_alpha 90.00
_cell_angle_beta 105.308(4)
_cell_angle_gamma 90.00
_cell_formula_units_Z 4
_cell_length_a 13.322(3)
_cell_length_b 13.017(3)
_cell_length_c 7.1912(16)
_cell_measurement_reflns_used 2119
_cell_measurement_temperature 293(2)
_cell_measurement_theta_max 25.00
_cell_measurement_theta_min 2.23
_cell_volume 1202.8(5)
_computing_cell_refinement 'SAINT (Bruker, 2001)'
_computing_data_collection 'SMART (Bruker, 2001)'
_computing_data_reduction 'SAINT (Bruker, 2001)'
_computing_molecular_graphics 'ORTEP-3 (Farrugia, 1997)'
_computing_publication_material 'SHELXL97 (Sheldrick, 2008)'
_computing_structure_refinement 'SHELXL97 (Sheldrick, 2008)'
_computing_structure_solution 'SHELXS97 (Sheldrick, 2008)'
_diffrn_ambient_temperature 293(2)
_diffrn_measured_fraction_theta_full 0.999
_diffrn_measured_fraction_theta_max 0.999
_diffrn_measurement_device_type 'Bruker SMART CCD area-detector'
_diffrn_measurement_method '\w and \f scans'
_diffrn_radiation_monochromator graphite
_diffrn_radiation_source 'fine-focus sealed tube'
_diffrn_radiation_type MoK\a
_diffrn_radiation_wavelength 0.71073
_diffrn_reflns_av_R_equivalents 0.0233
_diffrn_reflns_av_sigmaI/netI 0.0188
_diffrn_reflns_limit_h_max 15
_diffrn_reflns_limit_h_min -15
_diffrn_reflns_limit_k_max 15
_diffrn_reflns_limit_k_min -15
_diffrn_reflns_limit_l_max 8
_diffrn_reflns_limit_l_min -8
_diffrn_reflns_number 11097
_diffrn_reflns_theta_full 25.00
_diffrn_reflns_theta_max 25.00
_diffrn_reflns_theta_min 2.23
_exptl_absorpt_coefficient_mu 0.268
_exptl_absorpt_correction_T_max 1.0000
_exptl_absorpt_correction_T_min 0.7700
_exptl_absorpt_correction_type multi-scan
_exptl_absorpt_process_details '(SADABS; Bruker, 2001)'
_exptl_crystal_colour colourless
_exptl_crystal_density_diffrn 1.449
_exptl_crystal_density_method 'not measured'
_exptl_crystal_description Plate
_exptl_crystal_F_000 544
_exptl_crystal_size_max 0.24
_exptl_crystal_size_mid 0.20
_exptl_crystal_size_min 0.12
_refine_diff_density_max 0.215
_refine_diff_density_min -0.220
_refine_ls_extinction_method none
_refine_ls_goodness_of_fit_ref 1.057
_refine_ls_hydrogen_treatment constr
_refine_ls_matrix_type full
_refine_ls_number_parameters 164
_refine_ls_number_reflns 2119
_refine_ls_number_restraints 0
_refine_ls_restrained_S_all 1.057
_refine_ls_R_factor_all 0.0475
_refine_ls_R_factor_gt 0.0409
_refine_ls_shift/su_max 0.000
_refine_ls_shift/su_mean 0.000
_refine_ls_structure_factor_coef Fsqd
_refine_ls_weighting_details 'calc w=1/[\s^2^(Fo^2^)+(0.0487P)^2^+0.4632P] where P=(Fo^2^+2Fc^2^)/3'
_refine_ls_weighting_scheme calc
_refine_ls_wR_factor_gt 0.1025
_refine_ls_wR_factor_ref 0.1057
_reflns_number_gt 1828
_reflns_number_total 2119
_reflns_threshold_expression I>2\s(I)
_cod_data_source_file bt5922.cif
_cod_data_source_block I
_cod_original_cell_volume 1202.8(4)
_cod_original_sg_symbol_H-M 'P 21/c'
_cod_database_code 2234945
_cod_database_fobs_code 2234945

loop_
_symmetry_equiv_pos_as_xyz
'x, y, z'
'-x, y+1/2, -z+1/2'
'-x, -y, -z'
'x, -y-1/2, z-1/2'

loop_
_atom_site_type_symbol
_atom_site_label
_atom_site_fract_x
_atom_site_fract_y
_atom_site_fract_z
_atom_site_U_iso_or_equiv
_atom_site_adp_type
_atom_site_calc_flag
_atom_site_refinement_flags
_atom_site_occupancy
_atom_site_symmetry_multiplicity
S S1 0.50854(4) 0.90687(4) 0.19250(9) 0.0542(2) Uani d . 1 1
F F1 0.05432(12) 1.31988(11) -0.1252(2) 0.0845(5) Uani d . 1 1
N N1 0.37247(14) 0.64191(13) 0.1417(3) 0.0511(5) Uani d . 1 1
N N2 0.46299(14) 0.70215(13) 0.1828(3) 0.0550(5) Uani d . 1 1
N N3 0.32718(12) 0.80332(11) 0.1211(2) 0.0397(4) Uani d . 1 1
N N4 0.26399(12) 0.88834(12) 0.0605(2) 0.0403(4) Uani d . 1 1
C C1 0.28158(17) 1.16575(16) 0.0713(3) 0.0534(6) Uani d . 1 1
H H1 0.3526 1.1746 0.1256 0.064 Uiso calc R 1 1
C C2 0.21920(19) 1.25088(18) 0.0115(4) 0.0626(6) Uani d . 1 1
H H2 0.2476 1.3166 0.0253 0.075 Uiso calc R 1 1
C C3 0.11625(18) 1.23664(17) -0.0673(4) 0.0566(6) Uani d . 1 1
C C4 0.07182(18) 1.14193(19) -0.0911(4) 0.0625(6) Uani d . 1 1
H H4 0.0008 1.1346 -0.1464 0.075 Uiso calc R 1 1
C C5 0.13374(16) 1.05684(17) -0.0319(3) 0.0536(6) Uani d . 1 1
H H5 0.1042 0.9916 -0.0479 0.064 Uiso calc R 1 1
C C6 0.24016(15) 1.06767(15) 0.0515(3) 0.0407(5) Uani d . 1 1
C C7 0.30545(14) 0.97569(14) 0.1164(3) 0.0378(4) Uani d . 1 1
C C8 0.41148(15) 0.98739(15) 0.2543(3) 0.0446(5) Uani d . 1 1
H H8A 0.4073 0.9702 0.3833 0.054 Uiso calc R 1 1
H H8B 0.4330 1.0586 0.2552 0.054 Uiso calc R 1 1
C C9 0.43346(15) 0.79735(15) 0.1685(3) 0.0436(5) Uani d . 1 1
C C10 0.29301(15) 0.70301(14) 0.1038(3) 0.0423(5) Uani d . 1 1
C C11 0.18178(17) 0.67302(16) 0.0591(4) 0.0547(6) Uani d . 1 1
H H11A 0.1431 0.7122 -0.0514 0.066 Uiso calc R 1 1
H H11B 0.1548 0.6907 0.1677 0.066 Uiso calc R 1 1
C C12 0.1639(2) 0.56042(18) 0.0163(4) 0.0671(7) Uani d . 1 1
H H12A 0.1819 0.5441 -0.1011 0.101 Uiso calc R 1 1
H H12B 0.0920 0.5443 0.0024 0.101 Uiso calc R 1 1
H H12C 0.2066 0.5210 0.1204 0.101 Uiso calc R 1 1

loop_
_atom_site_aniso_label
_atom_site_aniso_U_11
_atom_site_aniso_U_22
_atom_site_aniso_U_33
_atom_site_aniso_U_12
_atom_site_aniso_U_13
_atom_site_aniso_U_23
S1 0.0360(3) 0.0450(3) 0.0800(4) -0.0006(2) 0.0126(3) 0.0070(3)
F1 0.0731(10) 0.0583(9) 0.1191(13) 0.0317(8) 0.0204(9) 0.0218(8)
N1 0.0518(11) 0.0354(9) 0.0640(12) 0.0038(8) 0.0113(9) -0.0002(8)
N2 0.0464(10) 0.0411(10) 0.0745(13) 0.0081(8) 0.0108(9) 0.0033(9)
N3 0.0371(8) 0.0311(8) 0.0479(9) 0.0031(7) 0.0060(7) 0.0004(7)
N4 0.0357(9) 0.0329(9) 0.0489(10) 0.0036(7) 0.0053(7) -0.0006(7)
C1 0.0437(12) 0.0385(12) 0.0739(15) 0.0028(9) 0.0084(10) 0.0023(10)
C2 0.0622(15) 0.0361(12) 0.0880(18) 0.0041(11) 0.0175(13) 0.0021(11)
C3 0.0581(14) 0.0450(13) 0.0682(15) 0.0194(11) 0.0194(11) 0.0112(11)
C4 0.0413(12) 0.0615(15) 0.0780(16) 0.0107(11) 0.0039(11) 0.0074(13)
C5 0.0426(12) 0.0425(12) 0.0702(15) 0.0008(9) 0.0049(10) 0.0036(10)
C6 0.0404(11) 0.0367(10) 0.0443(11) 0.0030(8) 0.0099(9) 0.0008(8)
C7 0.0364(10) 0.0350(10) 0.0414(10) -0.0004(8) 0.0091(8) 0.0005(8)
C8 0.0394(11) 0.0332(10) 0.0550(12) -0.0019(8) 0.0013(9) -0.0002(9)
C9 0.0383(10) 0.0400(11) 0.0511(12) 0.0050(9) 0.0091(9) 0.0035(9)
C10 0.0483(11) 0.0312(10) 0.0446(11) 0.0006(9) 0.0071(9) -0.0015(8)
C11 0.0498(13) 0.0416(12) 0.0682(14) -0.0055(10) 0.0075(11) -0.0017(10)
C12 0.0722(17) 0.0486(13) 0.0808(17) -0.0161(12) 0.0210(14) -0.0076(12)

loop_
_atom_type_symbol
_atom_type_description
_atom_type_scat_dispersion_real
_atom_type_scat_dispersion_imag
_atom_type_scat_source
C C 0.0033 0.0016 'International Tables Vol C Tables 4.2.6.8 and 6.1.1.4'
H H 0.0000 0.0000 'International Tables Vol C Tables 4.2.6.8 and 6.1.1.4'
N N 0.0061 0.0033 'International Tables Vol C Tables 4.2.6.8 and 6.1.1.4'
F F 0.0171 0.0103 'International Tables Vol C Tables 4.2.6.8 and 6.1.1.4'
S S 0.1246 0.1234 'International Tables Vol C Tables 4.2.6.8 and 6.1.1.4'

loop_
_geom_angle_atom_site_label_1
_geom_angle_atom_site_label_2
_geom_angle_atom_site_label_3
_geom_angle
C9 S1 C8 94.03(9)
C10 N1 N2 108.10(16)
C9 N2 N1 106.96(17)
C9 N3 C10 105.32(16)
C9 N3 N4 128.67(16)
C10 N3 N4 124.63(15)
C7 N4 N3 115.66(15)
C6 C1 C2 121.1(2)
C6 C1 H1 119.4
C2 C1 H1 119.4
C3 C2 C1 118.7(2)
C3 C2 H2 120.6
C1 C2 H2 120.6
C2 C3 C4 122.5(2)
C2 C3 F1 119.1(2)
C4 C3 F1 118.4(2)
C3 C4 C5 119.0(2)
C3 C4 H4 120.5
C5 C4 H4 120.5
C4 C5 C6 120.6(2)
C4 C5 H5 119.7
C6 C5 H5 119.7
C1 C6 C5 118.08(19)
C1 C6 C7 121.91(18)
C5 C6 C7 120.01(18)
N4 C7 C6 116.73(16)
N4 C7 C8 123.28(17)
C6 C7 C8 119.81(16)
C7 C8 S1 112.80(14)
C7 C8 H8A 109.0
S1 C8 H8A 109.0
C7 C8 H8B 109.0
S1 C8 H8B 109.0
H8A C8 H8B 107.8
N2 C9 N3 110.27(17)
N2 C9 S1 128.82(16)
N3 C9 S1 120.86(14)
N1 C10 N3 109.33(17)
N1 C10 C11 126.78(18)
N3 C10 C11 123.81(17)
C10 C11 C12 113.32(19)
C10 C11 H11A 108.9
C12 C11 H11A 108.9
C10 C11 H11B 108.9
C12 C11 H11B 108.9
H11A C11 H11B 107.7
C11 C12 H12A 109.5
C11 C12 H12B 109.5
H12A C12 H12B 109.5
C11 C12 H12C 109.5
H12A C12 H12C 109.5
H12B C12 H12C 109.5

loop_
_geom_bond_atom_site_label_1
_geom_bond_atom_site_label_2
_geom_bond_distance
S1 C9 1.724(2)
S1 C8 1.809(2)
F1 C3 1.359(2)
N1 C10 1.294(2)
N1 N2 1.403(2)
N2 C9 1.296(2)
N3 C9 1.368(3)
N3 C10 1.377(2)
N3 N4 1.389(2)
N4 C7 1.282(2)
C1 C6 1.383(3)
C1 C2 1.384(3)
C1 H1 0.9300
C2 C3 1.351(3)
C2 H2 0.9300
C3 C4 1.359(3)
C4 C5 1.379(3)
C4 H4 0.9300
C5 C6 1.393(3)
C5 H5 0.9300
C6 C7 1.481(3)
C7 C8 1.504(3)
C8 H8A 0.9700
C8 H8B 0.9700
C10 C11 1.483(3)
C11 C12 1.504(3)
C11 H11A 0.9700
C11 H11B 0.9700
C12 H12A 0.9600
C12 H12B 0.9600
C12 H12C 0.9600

loop_
_geom_hbond_atom_site_label_D
_geom_hbond_atom_site_label_H
_geom_hbond_atom_site_label_A
_geom_hbond_site_symmetry_A
_geom_hbond_distance_DH
_geom_hbond_distance_HA
_geom_hbond_distance_DA
_geom_hbond_angle_DHA
_geom_hbond_publ_flag
C1 H1 N2 2_655 0.93 2.51 3.428(3) 172 yes
C8 H8A N1 4_576 0.97 2.50 3.410(3) 156 yes
C8 H8B N2 2_655 0.97 2.30 3.228(3) 160 yes

loop_
_geom_torsion_atom_site_label_1
_geom_torsion_atom_site_label_2
_geom_torsion_atom_site_label_3
_geom_torsion_atom_site_label_4
_geom_torsion
C10 N1 N2 C9 0.3(2)
C9 N3 N4 C7 -26.4(3)
C10 N3 N4 C7 168.98(18)
C6 C1 C2 C3 -0.1(4)
C1 C2 C3 C4 -0.4(4)
C1 C2 C3 F1 179.6(2)
C2 C3 C4 C5 0.3(4)
F1 C3 C4 C5 -179.7(2)
C3 C4 C5 C6 0.2(4)
C2 C1 C6 C5 0.6(3)
C2 C1 C6 C7 -179.4(2)
C4 C5 C6 C1 -0.6(3)
C4 C5 C6 C7 179.3(2)
N3 N4 C7 C6 179.22(16)
N3 N4 C7 C8 -5.8(3)
C1 C6 C7 N4 -167.62(19)
C5 C6 C7 N4 12.5(3)
C1 C6 C7 C8 17.2(3)
C5 C6 C7 C8 -162.73(19)
N4 C7 C8 S1 46.9(2)
C6 C7 C8 S1 -138.27(16)
C9 S1 C8 C7 -49.59(16)
N1 N2 C9 N3 0.5(2)
N1 N2 C9 S1 -177.06(16)
C10 N3 C9 N2 -1.0(2)
N4 N3 C9 N2 -167.93(18)
C10 N3 C9 S1 176.72(15)
N4 N3 C9 S1 9.8(3)
C8 S1 C9 N2 -156.4(2)
C8 S1 C9 N3 26.27(18)
N2 N1 C10 N3 -1.0(2)
N2 N1 C10 C11 -177.8(2)
C9 N3 C10 N1 1.2(2)
N4 N3 C10 N1 168.80(17)
C9 N3 C10 C11 178.14(19)
N4 N3 C10 C11 -14.3(3)
N1 C10 C11 C12 -13.0(3)
N3 C10 C11 C12 170.6(2)

loop_
_cod_related_entry_id
_cod_related_entry_database
_cod_related_entry_code
1 ChemSpider 12279442
